data_7714654
loop_
_publ_author_name
'Belova, Svetlana A.'
'Belov, Alexander S.'
'Danshina, Anastasia A.'
'Zubavichus, Yan V.'
'Aleshin, Dmitriy Yu'
'Pavlov, Alexander A.'
'Efimov, Nikolay N.'
'Voloshin, Yan Z.'

_publ_section_title
;
 Effects of solvatomorphism, the nature of a chelating ligand synthon and
 a counterion on the single crystal XRD structure and SMM properties of
 paramagnetic monocapped cobalt(II) tris-pyrazoloximates.
;
_journal_issue 4
_journal_name_full 'Dalton transactions (Cambridge, England : 2003)'
_journal_page_first 1482
_journal_page_last 1491
_journal_paper_doi 10.1039/d3dt03025c
_journal_volume 53
_journal_year 2024
_chemical_formula_moiety 'C21 H23 B Co N9 O3, Cl, C6 H6'
_chemical_formula_sum 'C27 H29 B Cl Co N9 O3'
_chemical_formula_weight 632.78
_space_group_crystal_system triclinic
_space_group_IT_number 2
_space_group_name_Hall '-P 1'
_space_group_name_H-M_alt 'P -1'
_atom_sites_solution_hydrogens mixed
_audit_creation_date 2023-08-03
_audit_creation_method
;
Olex2 1.5
(compiled 2023.03.06 svn.rbb2c1857 for OlexSys, GUI svn.r6748)
;
_audit_update_record
;
2023-08-03 deposited with the CCDC.	2023-12-07 downloaded from the CCDC.
;
_cell_angle_alpha 92.98(3)
_cell_angle_beta 102.15(3)
_cell_angle_gamma 96.45(3)
_cell_formula_units_Z 2
_cell_length_a 8.1600(16)
_cell_length_b 13.400(3)
_cell_length_c 13.690(3)
_cell_measurement_reflns_used 4716
_cell_measurement_temperature 100
_cell_measurement_theta_max 30
_cell_measurement_theta_min 3
_cell_volume 1449.7(6)
_computing_molecular_graphics 'Olex2 1.5 (Dolomanov et al., 2009)'
_computing_publication_material 'Olex2 1.5 (Dolomanov et al., 2009)'
_computing_structure_refinement 'XL  (Sheldrick, 2008)'
_diffrn_ambient_temperature 100.00
_diffrn_measured_fraction_theta_full 0.993
_diffrn_measured_fraction_theta_max 0.994
_diffrn_measurement_device_type 'MarExperts mardtb goniostat and Rayonix SX 165 detector'
_diffrn_measurement_method '\f and \w scans'
_diffrn_radiation_type synchrotron
_diffrn_radiation_wavelength 0.7927
_diffrn_reflns_av_R_equivalents 0.0315
_diffrn_reflns_av_unetI/netI 0.0272
_diffrn_reflns_Laue_measured_fraction_full 0.993
_diffrn_reflns_Laue_measured_fraction_max 0.994
_diffrn_reflns_limit_h_max 10
_diffrn_reflns_limit_h_min -10
_diffrn_reflns_limit_k_max 16
_diffrn_reflns_limit_k_min -16
_diffrn_reflns_limit_l_max 17
_diffrn_reflns_limit_l_min -17
_diffrn_reflns_number 21240
_diffrn_reflns_point_group_measured_fraction_full 0.993
_diffrn_reflns_point_group_measured_fraction_max 0.994
_diffrn_reflns_theta_full 28.400
_diffrn_reflns_theta_max 29.998
_diffrn_reflns_theta_min 3.002
_exptl_absorpt_coefficient_mu 0.986
_exptl_absorpt_correction_T_max 0.982
_exptl_absorpt_correction_T_min 0.734
_exptl_absorpt_correction_type multi-scan
_exptl_absorpt_process_details
;
SADABS-2008/1 (Bruker,2008) was used for absorption correction.
wR2(int) was 0.0893 before and 0.0759 after correction.
The Ratio of minimum to maximum transmission is 0.7094.
The \l/2 correction factor is 0.0015.
;
_exptl_crystal_colour yellow
_exptl_crystal_colour_primary yellow
_exptl_crystal_density_diffrn 1.450
_exptl_crystal_description plate
_exptl_crystal_F_000 654
_exptl_crystal_size_max 0.17
_exptl_crystal_size_mid 0.13
_exptl_crystal_size_min 0.02
_refine_diff_density_max 0.278
_refine_diff_density_min -0.321
_refine_diff_density_rms 0.042
_refine_ls_extinction_method none
_refine_ls_goodness_of_fit_ref 1.018
_refine_ls_hydrogen_treatment constr
_refine_ls_matrix_type full
_refine_ls_number_parameters 401
_refine_ls_number_reflns 6059
_refine_ls_number_restraints 42
_refine_ls_restrained_S_all 1.029
_refine_ls_R_factor_all 0.0366
_refine_ls_R_factor_gt 0.0326
_refine_ls_shift/su_max 0.003
_refine_ls_shift/su_mean 0.000
_refine_ls_structure_factor_coef Fsqd
_refine_ls_weighting_details 'w=1/[\s^2^(Fo^2^)+(0.0473P)^2^+0.5046P] where P=(Fo^2^+2Fc^2^)/3'
_refine_ls_weighting_scheme calc
_refine_ls_wR_factor_gt 0.0865
_refine_ls_wR_factor_ref 0.0894
_reflns_Friedel_coverage 0.000
_reflns_number_gt 5463
_reflns_number_total 6059
_reflns_threshold_expression 'I > 2\s(I)'
_cod_data_source_file d3dt03025c2.cif
_cod_data_source_block ab401
_cod_depositor_comments 'Adding full bibliography for 7714650--7714658.cif.'
_cod_original_cell_volume 1449.7(5)
_cod_database_code 7714654
_shelxl_version_number 2014/6
_shelx_space_group_comment
;
The symmetry employed for this shelxl refinement is uniquely defined
by the following loop, which should always be used as a source of
symmetry information in preference to the above space-group names.
They are only intended as comments.
;
_shelx_estimated_absorpt_t_max 0.981
_shelx_estimated_absorpt_t_min 0.850
_olex2_refinement_description
;
1. Fixed Uiso
 At 1.2 times of:
  All C(H) groups, All N(H) groups
 At 1.5 times of:
  All C(H,H,H) groups
2. Restrained distances
 C3S-C2S \\sim C1S'-C2S'
 with sigma of 0.02
 C1S'-C6S' \\sim C2S-C1S
 with sigma of 0.02
 C1S'-C6S' \\sim C6S-C1S
 with sigma of 0.02
 C5S'-C6S' \\sim C5S-C6S
 with sigma of 0.02
 C5S'-C4S' \\sim C4S-C5S
 with sigma of 0.02
 C4S'-C3S' \\sim C3S-C4S
 with sigma of 0.02
 C2S'-C3S' \\sim C3S-C2S
 with sigma of 0.02
 C1S'-C2S' \\sim C2S-C1S
 with sigma of 0.02
3. Uiso/Uaniso restraints and constraints
Uanis(C4S) \\sim Ueq, Uanis(C4S') \\sim Ueq, Uanis(C3S') \\sim Ueq, Uanis(C3S)
\\sim Ueq: with sigma of 0.05 and sigma for terminal atoms of 0.1
Uanis(C3S) \\sim Ueq, Uanis(C3S') \\sim Ueq, Uanis(C4S) \\sim Ueq, Uanis(C4S')
\\sim Ueq: with sigma of 0.01 and sigma for terminal atoms of 0.02
Uanis(C1S') = Uanis(C1S)
Uanis(C6S') = Uanis(C6S)
Uanis(C5S') = Uanis(C5S)
Uanis(C4S) = Uanis(C4S')
Uanis(C3S') = Uanis(C3S)
Uanis(C2S') = Uanis(C2S)
4. Others
 Sof(C1S')=Sof(H1S')=Sof(C2S')=Sof(H2S')=Sof(C3S')=Sof(H3S')=Sof(C4S')=
 Sof(H4S')=Sof(C5S')=Sof(H5S')=Sof(C6S')=Sof(H6S')=1-FVAR(1)
 Sof(C1S)=Sof(H1S)=Sof(C2S)=Sof(H2S)=Sof(C3S)=Sof(H3S)=Sof(C4S)=Sof(H4S)=
 Sof(C5S)=Sof(H5S)=Sof(C6S)=Sof(H6S)=FVAR(1)
5.a Riding coordinates:
 N3(H3), N6(H6), N9(H9)
5.b Aromatic/amide H refined with riding coordinates:
 C3(H3A), C4(H4), C8(H8), C9(H9A), C13(H13), C14(H14), C17(H17), C18(H18),
 C19(H19), C20(H20), C21(H21), C1S(H1S), C2S(H2S), C3S(H3S), C4S(H4S), C5S(H5S),
  C6S(H6S), C1S'(H1S'), C2S'(H2S'), C3S'(H3S'), C4S'(H4S'), C5S'(H5S'),
 C6S'(H6S')
5.c Idealised Me refined as rotating group:
 C5(H5A,H5B,H5C), C10(H10A,H10B,H10C), C15(H15A,H15B,H15C)
;
_olex2_submission_special_instructions 'No special instructions were received'

loop_
_space_group_symop_operation_xyz
'x, y, z'
'-x, -y, -z'

loop_
_atom_site_label
_atom_site_type_symbol
_atom_site_fract_x
_atom_site_fract_y
_atom_site_fract_z
_atom_site_U_iso_or_equiv
_atom_site_adp_type
_atom_site_occupancy
_atom_site_site_symmetry_order
_atom_site_calc_flag
_atom_site_refinement_flags_posn
_atom_site_refinement_flags_adp
_atom_site_refinement_flags_occupancy
_atom_site_disorder_assembly
_atom_site_disorder_group
Co1 Co 0.51395(3) 0.66517(2) 0.30689(2) 0.03399(8) Uani 1 1 d . . . . .
O1 O 0.57171(14) 0.47088(9) 0.19001(9) 0.0407(3) Uani 1 1 d . . . . .
O2 O 0.32559(15) 0.44685(9) 0.26981(9) 0.0410(3) Uani 1 1 d . . . . .
O3 O 0.30694(15) 0.53453(9) 0.11536(9) 0.0404(3) Uani 1 1 d . . . . .
N1 N 0.64698(17) 0.55933(11) 0.24425(10) 0.0360(3) Uani 1 1 d . . . . .
N2 N 0.77461(17) 0.72754(11) 0.34662(11) 0.0388(3) Uani 1 1 d . . . . .
N3 N 0.87474(19) 0.80689(12) 0.40030(12) 0.0455(3) Uani 1 1 d . . . . .
H3 H 0.8394 0.8562 0.4300 0.055 Uiso 1 1 d R U . . .
N4 N 0.37214(17) 0.53028(11) 0.33637(11) 0.0372(3) Uani 1 1 d . . . . .
N5 N 0.46167(19) 0.69251(12) 0.45215(11) 0.0425(3) Uani 1 1 d . . . . .
N6 N 0.4925(2) 0.76704(14) 0.52586(12) 0.0535(4) Uani 1 1 d . . . . .
H6 H 0.5555 0.8322 0.5194 0.064 Uiso 1 1 d R U . . .
N7 N 0.34300(17) 0.62925(10) 0.16484(10) 0.0361(3) Uani 1 1 d . . . . .
N8 N 0.42128(18) 0.80405(11) 0.26293(11) 0.0401(3) Uani 1 1 d . . . . .
N9 N 0.4240(2) 0.89820(12) 0.30293(13) 0.0496(4) Uani 1 1 d . . . . .
H9 H 0.4969 0.9241 0.3643 0.059 Uiso 1 1 d R U . . .
C1 C 0.8059(2) 0.58094(13) 0.24766(13) 0.0364(3) Uani 1 1 d . . . . .
C2 C 0.8790(2) 0.67415(13) 0.30832(12) 0.0358(3) Uani 1 1 d . . . . .
C3 C 1.0455(2) 0.72021(15) 0.33800(15) 0.0452(4) Uani 1 1 d . . . . .
H3A H 1.1432 0.6980 0.3211 0.054 Uiso 1 1 calc R U . . .
C4 C 1.0371(2) 0.80473(15) 0.39702(16) 0.0508(5) Uani 1 1 d . . . . .
H4 H 1.1295 0.8528 0.4296 0.061 Uiso 1 1 calc R U . . .
C5 C 0.9064(2) 0.51943(15) 0.19487(17) 0.0500(5) Uani 1 1 d . . . . .
H5A H 0.8951 0.4502 0.2147 0.075 Uiso 1 1 calc R U . . .
H5B H 1.0256 0.5482 0.2129 0.075 Uiso 1 1 calc R U . . .
H5C H 0.8648 0.5194 0.1223 0.075 Uiso 1 1 calc R U . . .
C6 C 0.3177(2) 0.52519(14) 0.41800(13) 0.0393(4) Uani 1 1 d . . . . .
C7 C 0.3710(2) 0.61632(15) 0.48463(13) 0.0416(4) Uani 1 1 d . . . . .
C8 C 0.3457(3) 0.64327(18) 0.57968(15) 0.0553(5) Uani 1 1 d . . . . .
H8 H 0.2862 0.6034 0.6195 0.066 Uiso 1 1 calc R U . . .
C9 C 0.4252(3) 0.7395(2) 0.60296(17) 0.0646(6) Uani 1 1 d . . . . .
H9A H 0.4315 0.7798 0.6632 0.078 Uiso 1 1 calc R U . . .
C10 C 0.2078(3) 0.43766(17) 0.44270(16) 0.0522(5) Uani 1 1 d . . . . .
H10A H 0.0891 0.4442 0.4146 0.078 Uiso 1 1 calc R U . . .
H10B H 0.2256 0.4362 0.5156 0.078 Uiso 1 1 calc R U . . .
H10C H 0.2367 0.3751 0.4141 0.078 Uiso 1 1 calc R U . . .
C11 C 0.2687(2) 0.69819(13) 0.11849(13) 0.0387(4) Uani 1 1 d . . . . .
C12 C 0.3086(2) 0.79649(13) 0.17538(13) 0.0401(4) Uani 1 1 d . . . . .
C13 C 0.2411(3) 0.88698(16) 0.15966(17) 0.0549(5) Uani 1 1 d . . . . .
H13 H 0.1597 0.9019 0.1036 0.066 Uiso 1 1 calc R U . . .
C14 C 0.3183(3) 0.94957(16) 0.24298(18) 0.0598(5) Uani 1 1 d . . . . .
H14 H 0.2999 1.0173 0.2558 0.072 Uiso 1 1 calc R U . . .
C15 C 0.1503(3) 0.68144(17) 0.01892(16) 0.0597(6) Uani 1 1 d . . . . .
H15A H 0.2063 0.6511 -0.0298 0.089 Uiso 1 1 calc R U . . .
H15B H 0.1167 0.7460 -0.0030 0.089 Uiso 1 1 calc R U . . .
H15C H 0.0499 0.6361 0.0239 0.089 Uiso 1 1 calc R U . . .
C16 C 0.3233(2) 0.34880(13) 0.10926(13) 0.0386(4) Uani 1 1 d . . . . .
C17 C 0.3545(2) 0.33473(15) 0.01317(15) 0.0464(4) Uani 1 1 d . . . . .
H17 H 0.4111 0.3889 -0.0140 0.056 Uiso 1 1 calc R U . . .
C18 C 0.3044(3) 0.24314(17) -0.04328(17) 0.0562(5) Uani 1 1 d . . . . .
H18 H 0.3267 0.2352 -0.1084 0.067 Uiso 1 1 calc R U . . .
C19 C 0.2218(3) 0.16303(16) -0.00483(18) 0.0582(5) Uani 1 1 d . . . . .
H19 H 0.1879 0.1002 -0.0433 0.070 Uiso 1 1 calc R U . . .
C20 C 0.1894(3) 0.17536(15) 0.08977(17) 0.0552(5) Uani 1 1 d . . . . .
H20 H 0.1324 0.1210 0.1164 0.066 Uiso 1 1 calc R U . . .
C21 C 0.2400(2) 0.26697(14) 0.14606(15) 0.0463(4) Uani 1 1 d . . . . .
H21 H 0.2174 0.2742 0.2112 0.056 Uiso 1 1 calc R U . . .
B1 B 0.3835(2) 0.45447(15) 0.17413(15) 0.0366(4) Uani 1 1 d . . . . .
Cl1 Cl 0.70751(6) 0.96484(4) 0.50177(4) 0.05614(14) Uani 1 1 d . . . . .
C1S C 0.0961(7) 0.9447(4) 0.7093(4) 0.0604(11) Uani 0.623(5) 1 d D . P A 1
H1S H 0.0298 0.9831 0.6637 0.073 Uiso 0.623(5) 1 calc R U P A 1
C2S C 0.0576(7) 0.8433(4) 0.7036(4) 0.0612(11) Uani 0.623(5) 1 d D . P A 1
H2S H -0.0395 0.8110 0.6571 0.073 Uiso 0.623(5) 1 calc R U P A 1
C3S C 0.1616(9) 0.7867(4) 0.7664(5) 0.0700(14) Uani 0.623(5) 1 d D U P A 1
H3S H 0.1380 0.7154 0.7617 0.084 Uiso 0.623(5) 1 calc R U P A 1
C4S C 0.3047(10) 0.8372(6) 0.8383(7) 0.082(2) Uani 0.623(5) 1 d D U P A 1
H4S H 0.3794 0.7999 0.8801 0.099 Uiso 0.623(5) 1 calc R U P A 1
C5S C 0.332(2) 0.9418(9) 0.8454(9) 0.085(2) Uani 0.623(5) 1 d D . P A 1
H5S H 0.4206 0.9773 0.8955 0.101 Uiso 0.623(5) 1 calc R U P A 1
C6S C 0.2301(15) 0.9922(9) 0.7805(9) 0.080(2) Uani 0.623(5) 1 d D . P A 1
H6S H 0.2522 1.0636 0.7840 0.096 Uiso 0.623(5) 1 calc R U P A 1
C1S' C 0.0767(14) 0.9049(8) 0.7078(9) 0.0604(11) Uani 0.377(5) 1 d D . P A 2
H1S' H -0.0207 0.9171 0.6604 0.073 Uiso 0.377(5) 1 calc R U P A 2
C2S' C 0.1099(12) 0.8077(8) 0.7225(7) 0.0612(11) Uani 0.377(5) 1 d D . P A 2
H2S' H 0.0380 0.7538 0.6818 0.073 Uiso 0.377(5) 1 calc R U P A 2
C3S' C 0.2488(16) 0.7855(7) 0.7967(8) 0.0700(14) Uani 0.377(5) 1 d D U P A 2
H3S' H 0.2701 0.7186 0.8093 0.084 Uiso 0.377(5) 1 calc R U P A 2
C4S' C 0.3510(19) 0.8699(13) 0.8493(14) 0.082(2) Uani 0.377(5) 1 d D U P A 2
H4S' H 0.4454 0.8619 0.9009 0.099 Uiso 0.377(5) 1 calc R U P A 2
C5S' C 0.315(4) 0.9633(17) 0.8266(19) 0.085(2) Uani 0.377(5) 1 d D . P A 2
H5S' H 0.3915 1.0191 0.8607 0.101 Uiso 0.377(5) 1 calc R U P A 2
C6S' C 0.182(3) 0.9822(16) 0.7605(19) 0.080(2) Uani 0.377(5) 1 d D . P A 2
H6S' H 0.1607 1.0496 0.7504 0.096 Uiso 0.377(5) 1 calc R U P A 2

loop_
_atom_site_aniso_label
_atom_site_aniso_U_11
_atom_site_aniso_U_22
_atom_site_aniso_U_33
_atom_site_aniso_U_23
_atom_site_aniso_U_13
_atom_site_aniso_U_12
Co1 0.02644(12) 0.04076(13) 0.03441(13) -0.00139(9) 0.00676(8) 0.00451(8)
O1 0.0309(6) 0.0403(6) 0.0489(7) -0.0082(5) 0.0081(5) 0.0023(5)
O2 0.0408(6) 0.0412(6) 0.0403(6) -0.0013(5) 0.0115(5) -0.0005(5)
O3 0.0423(6) 0.0372(6) 0.0383(6) -0.0029(5) 0.0024(5) 0.0054(5)
N1 0.0294(6) 0.0393(7) 0.0382(7) -0.0021(6) 0.0071(5) 0.0035(5)
N2 0.0295(7) 0.0425(7) 0.0430(8) -0.0041(6) 0.0073(6) 0.0030(6)
N3 0.0364(7) 0.0434(8) 0.0527(9) -0.0089(7) 0.0055(7) 0.0023(6)
N4 0.0309(7) 0.0437(7) 0.0370(7) -0.0001(6) 0.0078(6) 0.0051(6)
N5 0.0371(7) 0.0525(9) 0.0370(7) -0.0045(6) 0.0089(6) 0.0035(6)
N6 0.0535(10) 0.0612(10) 0.0434(9) -0.0116(7) 0.0130(7) -0.0004(8)
N7 0.0340(7) 0.0371(7) 0.0362(7) -0.0018(5) 0.0064(6) 0.0044(5)
N8 0.0364(7) 0.0401(7) 0.0420(8) -0.0031(6) 0.0048(6) 0.0073(6)
N9 0.0484(9) 0.0440(8) 0.0513(9) -0.0086(7) 0.0009(7) 0.0089(7)
C1 0.0296(7) 0.0420(9) 0.0389(8) 0.0028(7) 0.0088(6) 0.0072(6)
C2 0.0289(7) 0.0415(8) 0.0380(8) 0.0047(7) 0.0080(6) 0.0062(6)
C3 0.0276(8) 0.0496(10) 0.0577(11) 0.0016(8) 0.0087(7) 0.0039(7)
C4 0.0329(9) 0.0499(10) 0.0638(12) -0.0041(9) 0.0035(8) -0.0019(7)
C5 0.0361(9) 0.0510(10) 0.0649(12) -0.0093(9) 0.0178(9) 0.0073(8)
C6 0.0317(8) 0.0502(10) 0.0380(8) 0.0072(7) 0.0096(6) 0.0084(7)
C7 0.0345(8) 0.0569(10) 0.0350(8) 0.0043(7) 0.0089(7) 0.0096(7)
C8 0.0579(12) 0.0723(14) 0.0388(10) 0.0015(9) 0.0178(9) 0.0082(10)
C9 0.0702(14) 0.0808(16) 0.0425(11) -0.0125(10) 0.0193(10) 0.0028(12)
C10 0.0469(10) 0.0615(12) 0.0506(11) 0.0111(9) 0.0171(9) 0.0019(9)
C11 0.0382(8) 0.0422(9) 0.0356(8) 0.0017(7) 0.0068(7) 0.0075(7)
C12 0.0379(8) 0.0410(9) 0.0405(9) 0.0011(7) 0.0061(7) 0.0067(7)
C13 0.0568(12) 0.0478(11) 0.0546(11) 0.0009(9) -0.0039(9) 0.0152(9)
C14 0.0631(13) 0.0444(11) 0.0667(13) -0.0059(9) -0.0009(11) 0.0172(9)
C15 0.0749(15) 0.0519(11) 0.0430(10) 0.0000(9) -0.0093(10) 0.0130(10)
C16 0.0325(8) 0.0402(9) 0.0415(9) 0.0015(7) 0.0037(7) 0.0064(7)
C17 0.0459(10) 0.0463(10) 0.0464(10) -0.0021(8) 0.0111(8) 0.0036(8)
C18 0.0609(12) 0.0550(12) 0.0504(11) -0.0102(9) 0.0110(9) 0.0065(10)
C19 0.0609(13) 0.0413(10) 0.0659(13) -0.0108(9) 0.0036(10) 0.0048(9)
C20 0.0566(12) 0.0402(10) 0.0638(13) 0.0036(9) 0.0048(10) 0.0007(8)
C21 0.0464(10) 0.0441(10) 0.0459(10) 0.0030(8) 0.0061(8) 0.0035(8)
B1 0.0309(9) 0.0400(9) 0.0385(9) 0.0007(7) 0.0075(7) 0.0037(7)
Cl1 0.0420(2) 0.0578(3) 0.0630(3) -0.0216(2) 0.0076(2) 0.0018(2)
C1S 0.068(2) 0.044(3) 0.0702(18) 0.010(3) 0.0196(17) -0.001(3)
C2S 0.068(3) 0.057(3) 0.057(2) 0.0167(19) 0.012(2) -0.0002(19)
C3S 0.098(4) 0.0597(17) 0.068(3) 0.027(2) 0.036(3) 0.033(3)
C4S 0.074(5) 0.110(6) 0.081(3) 0.033(4) 0.039(3) 0.034(4)
C5S 0.076(4) 0.114(7) 0.056(5) 0.023(4) 0.003(3) -0.011(4)
C6S 0.102(8) 0.069(3) 0.058(6) -0.004(3) 0.002(4) -0.002(4)
C1S' 0.068(2) 0.044(3) 0.0702(18) 0.010(3) 0.0196(17) -0.001(3)
C2S' 0.068(3) 0.057(3) 0.057(2) 0.0167(19) 0.012(2) -0.0002(19)
C3S' 0.098(4) 0.0597(17) 0.068(3) 0.027(2) 0.036(3) 0.033(3)
C4S' 0.074(5) 0.110(6) 0.081(3) 0.033(4) 0.039(3) 0.034(4)
C5S' 0.076(4) 0.114(7) 0.056(5) 0.023(4) 0.003(3) -0.011(4)
C6S' 0.102(8) 0.069(3) 0.058(6) -0.004(3) 0.002(4) -0.002(4)

loop_
_atom_type_symbol
_atom_type_description
_atom_type_scat_dispersion_real
_atom_type_scat_dispersion_imag
_atom_type_scat_source
C C 0.0042 0.0021 'International Tables Vol C Tables 4.2.6.8 and 6.1.1.4'
H H 0.0000 0.0000 'International Tables Vol C Tables 4.2.6.8 and 6.1.1.4'
B B 0.0021 0.0009 'International Tables Vol C Tables 4.2.6.8 and 6.1.1.4'
Cl Cl 0.1754 0.1982 'International Tables Vol C Tables 4.2.6.8 and 6.1.1.4'
Co Co 0.3446 1.1871 'International Tables Vol C Tables 4.2.6.8 and 6.1.1.4'
N N 0.0081 0.0042 'International Tables Vol C Tables 4.2.6.8 and 6.1.1.4'
O O 0.0139 0.0077 'International Tables Vol C Tables 4.2.6.8 and 6.1.1.4'

loop_
_geom_angle_atom_site_label_1
_geom_angle_atom_site_label_2
_geom_angle_atom_site_label_3
_geom_angle
_geom_angle_site_symmetry_1
_geom_angle_site_symmetry_3
_geom_angle_publ_flag
N1 Co1 N2 74.34(6) . . ?
N1 Co1 N4 81.85(6) . . ?
N1 Co1 N5 134.00(6) . . ?
N1 Co1 N7 81.16(6) . . ?
N1 Co1 N8 135.15(6) . . ?
N2 Co1 N5 96.32(6) . . ?
N2 Co1 N8 95.28(6) . . ?
N4 Co1 N2 134.81(6) . . ?
N4 Co1 N5 73.57(6) . . ?
N4 Co1 N8 127.78(6) . . ?
N5 Co1 N8 89.88(6) . . ?
N7 Co1 N2 131.84(6) . . ?
N7 Co1 N4 79.59(6) . . ?
N7 Co1 N5 129.59(6) . . ?
N7 Co1 N8 74.02(6) . . ?
N1 O1 B1 114.64(12) . . ?
N4 O2 B1 115.52(13) . . ?
N7 O3 B1 114.19(12) . . ?
O1 N1 Co1 124.31(10) . . ?
C1 N1 Co1 119.93(12) . . ?
C1 N1 O1 115.44(14) . . ?
N3 N2 Co1 140.15(12) . . ?
C2 N2 Co1 114.70(11) . . ?
C2 N2 N3 105.15(14) . . ?
N2 N3 H3 124.9 . . ?
C4 N3 N2 111.83(15) . . ?
C4 N3 H3 123.1 . . ?
O2 N4 Co1 123.53(10) . . ?
C6 N4 Co1 120.67(13) . . ?
C6 N4 O2 115.71(14) . . ?
N6 N5 Co1 138.70(13) . . ?
C7 N5 Co1 115.85(12) . . ?
C7 N5 N6 105.45(15) . . ?
N5 N6 H6 121.3 . . ?
C9 N6 N5 111.36(18) . . ?
C9 N6 H6 127.4 . . ?
O3 N7 Co1 124.28(10) . . ?
C11 N7 Co1 120.44(12) . . ?
C11 N7 O3 115.27(14) . . ?
N9 N8 Co1 138.84(12) . . ?
C12 N8 Co1 114.96(12) . . ?
C12 N8 N9 105.47(15) . . ?
N8 N9 H9 122.8 . . ?
C14 N9 N8 111.48(16) . . ?
C14 N9 H9 125.6 . . ?
N1 C1 C2 112.75(15) . . ?
N1 C1 C5 124.57(16) . . ?
C2 C1 C5 122.68(15) . . ?
N2 C2 C1 117.79(14) . . ?
N2 C2 C3 110.72(16) . . ?
C3 C2 C1 131.47(16) . . ?
C2 C3 H3A 127.6 . . ?
C4 C3 C2 104.85(16) . . ?
C4 C3 H3A 127.6 . . ?
N3 C4 C3 107.44(16) . . ?
N3 C4 H4 126.3 . . ?
C3 C4 H4 126.3 . . ?
C1 C5 H5A 109.5 . . ?
C1 C5 H5B 109.5 . . ?
C1 C5 H5C 109.5 . . ?
H5A C5 H5B 109.5 . . ?
H5A C5 H5C 109.5 . . ?
H5B C5 H5C 109.5 . . ?
N4 C6 C7 112.67(16) . . ?
N4 C6 C10 124.99(17) . . ?
C7 C6 C10 122.33(16) . . ?
N5 C7 C6 117.17(15) . . ?
N5 C7 C8 110.35(18) . . ?
C8 C7 C6 132.48(18) . . ?
C7 C8 H8 127.5 . . ?
C9 C8 C7 104.98(19) . . ?
C9 C8 H8 127.5 . . ?
N6 C9 C8 107.85(19) . . ?
N6 C9 H9A 126.1 . . ?
C8 C9 H9A 126.1 . . ?
C6 C10 H10A 109.5 . . ?
C6 C10 H10B 109.5 . . ?
C6 C10 H10C 109.5 . . ?
H10A C10 H10B 109.5 . . ?
H10A C10 H10C 109.5 . . ?
H10B C10 H10C 109.5 . . ?
N7 C11 C12 112.90(15) . . ?
N7 C11 C15 124.61(17) . . ?
C12 C11 C15 122.46(16) . . ?
N8 C12 C11 117.58(15) . . ?
N8 C12 C13 110.49(16) . . ?
C13 C12 C11 131.75(17) . . ?
C12 C13 H13 127.6 . . ?
C14 C13 C12 104.81(18) . . ?
C14 C13 H13 127.6 . . ?
N9 C14 C13 107.74(18) . . ?
N9 C14 H14 126.1 . . ?
C13 C14 H14 126.1 . . ?
C11 C15 H15A 109.5 . . ?
C11 C15 H15B 109.5 . . ?
C11 C15 H15C 109.5 . . ?
H15A C15 H15B 109.5 . . ?
H15A C15 H15C 109.5 . . ?
H15B C15 H15C 109.5 . . ?
C17 C16 B1 120.78(16) . . ?
C21 C16 C17 117.34(17) . . ?
C21 C16 B1 121.88(16) . . ?
C16 C17 H17 119.4 . . ?
C18 C17 C16 121.23(19) . . ?
C18 C17 H17 119.4 . . ?
C17 C18 H18 119.9 . . ?
C19 C18 C17 120.2(2) . . ?
C19 C18 H18 119.9 . . ?
C18 C19 H19 120.3 . . ?
C20 C19 C18 119.48(19) . . ?
C20 C19 H19 120.3 . . ?
C19 C20 H20 119.9 . . ?
C19 C20 C21 120.1(2) . . ?
C21 C20 H20 119.9 . . ?
C16 C21 H21 119.2 . . ?
C20 C21 C16 121.59(19) . . ?
C20 C21 H21 119.2 . . ?
O1 B1 C16 106.16(14) . . ?
O2 B1 O1 112.46(14) . . ?
O2 B1 O3 111.29(14) . . ?
O2 B1 C16 107.82(14) . . ?
O3 B1 O1 110.58(14) . . ?
O3 B1 C16 108.28(14) . . ?
C2S C1S H1S 119.7 . . ?
C2S C1S C6S 120.5(8) . . ?
C6S C1S H1S 119.7 . . ?
C1S C2S H2S 120.3 . . ?
C1S C2S C3S 119.5(5) . . ?
C3S C2S H2S 120.3 . . ?
C2S C3S H3S 120.3 . . ?
C2S C3S C4S 119.4(6) . . ?
C4S C3S H3S 120.3 . . ?
C3S C4S H4S 120.7 . . ?
C5S C4S C3S 118.7(9) . . ?
C5S C4S H4S 120.7 . . ?
C4S C5S H5S 120.4 . . ?
C6S C5S C4S 119.2(13) . . ?
C6S C5S H5S 120.4 . . ?
C1S C6S H6S 118.7 . . ?
C5S C6S C1S 122.6(12) . . ?
C5S C6S H6S 118.7 . . ?
C2S' C1S' H1S' 120.1 . . ?
C6S' C1S' H1S' 120.1 . . ?
C6S' C1S' C2S' 119.9(14) . . ?
C1S' C2S' H2S' 119.0 . . ?
C1S' C2S' C3S' 122.0(9) . . ?
C3S' C2S' H2S' 119.0 . . ?
C2S' C3S' H3S' 122.7 . . ?
C4S' C3S' C2S' 114.6(11) . . ?
C4S' C3S' H3S' 122.7 . . ?
C3S' C4S' H4S' 120.1 . . ?
C5S' C4S' C3S' 119.8(19) . . ?
C5S' C4S' H4S' 120.1 . . ?
C4S' C5S' H5S' 117.7 . . ?
C6S' C5S' C4S' 125(3) . . ?
C6S' C5S' H5S' 117.7 . . ?
C1S' C6S' H6S' 120.5 . . ?
C5S' C6S' C1S' 119(2) . . ?
C5S' C6S' H6S' 120.5 . . ?

loop_
_geom_bond_atom_site_label_1
_geom_bond_atom_site_label_2
_geom_bond_distance
_geom_bond_site_symmetry_2
_geom_bond_publ_flag
Co1 N1 2.1298(15) . ?
Co1 N2 2.1412(15) . ?
Co1 N4 2.1382(16) . ?
Co1 N5 2.1417(15) . ?
Co1 N7 2.1375(16) . ?
Co1 N8 2.1538(16) . ?
O1 N1 1.3733(18) . ?
O1 B1 1.495(2) . ?
O2 N4 1.3701(19) . ?
O2 B1 1.487(2) . ?
O3 N7 1.3782(18) . ?
O3 B1 1.489(2) . ?
N1 C1 1.287(2) . ?
N2 N3 1.345(2) . ?
N2 C2 1.341(2) . ?
N3 H3 0.8657 . ?
N3 C4 1.338(2) . ?
N4 C6 1.289(2) . ?
N5 N6 1.346(2) . ?
N5 C7 1.343(2) . ?
N6 H6 0.9802 . ?
N6 C9 1.338(3) . ?
N7 C11 1.284(2) . ?
N8 N9 1.345(2) . ?
N8 C12 1.340(2) . ?
N9 H9 0.9450 . ?
N9 C14 1.336(3) . ?
C1 C2 1.456(2) . ?
C1 C5 1.488(2) . ?
C2 C3 1.395(2) . ?
C3 H3A 0.9500 . ?
C3 C4 1.373(3) . ?
C4 H4 0.9500 . ?
C5 H5A 0.9800 . ?
C5 H5B 0.9800 . ?
C5 H5C 0.9800 . ?
C6 C7 1.453(3) . ?
C6 C10 1.492(3) . ?
C7 C8 1.396(3) . ?
C8 H8 0.9500 . ?
C8 C9 1.367(4) . ?
C9 H9A 0.9500 . ?
C10 H10A 0.9800 . ?
C10 H10B 0.9800 . ?
C10 H10C 0.9800 . ?
C11 C12 1.462(2) . ?
C11 C15 1.486(3) . ?
C12 C13 1.395(3) . ?
C13 H13 0.9500 . ?
C13 C14 1.371(3) . ?
C14 H14 0.9500 . ?
C15 H15A 0.9800 . ?
C15 H15B 0.9800 . ?
C15 H15C 0.9800 . ?
C16 C17 1.399(3) . ?
C16 C21 1.397(3) . ?
C16 B1 1.601(3) . ?
C17 H17 0.9500 . ?
C17 C18 1.388(3) . ?
C18 H18 0.9500 . ?
C18 C19 1.389(3) . ?
C19 H19 0.9500 . ?
C19 C20 1.381(3) . ?
C20 H20 0.9500 . ?
C20 C21 1.388(3) . ?
C21 H21 0.9500 . ?
C1S H1S 0.9500 . ?
C1S C2S 1.354(5) . ?
C1S C6S 1.372(7) . ?
C2S H2S 0.9500 . ?
C2S C3S 1.393(6) . ?
C3S H3S 0.9500 . ?
C3S C4S 1.435(9) . ?
C4S H4S 0.9500 . ?
C4S C5S 1.389(10) . ?
C5S H5S 0.9500 . ?
C5S C6S 1.346(9) . ?
C6S H6S 0.9500 . ?
C1S' H1S' 0.9500 . ?
C1S' C2S' 1.376(10) . ?
C1S' C6S' 1.338(12) . ?
C2S' H2S' 0.9500 . ?
C2S' C3S' 1.424(9) . ?
C3S' H3S' 0.9500 . ?
C3S' C4S' 1.394(14) . ?
C4S' H4S' 0.9500 . ?
C4S' C5S' 1.354(14) . ?
C5S' H5S' 0.9500 . ?
C5S' C6S' 1.319(15) . ?
C6S' H6S' 0.9500 . ?

loop_
_geom_torsion_atom_site_label_1
_geom_torsion_atom_site_label_2
_geom_torsion_atom_site_label_3
_geom_torsion_atom_site_label_4
_geom_torsion
_geom_torsion_site_symmetry_1
_geom_torsion_site_symmetry_2
_geom_torsion_site_symmetry_3
_geom_torsion_site_symmetry_4
_geom_torsion_publ_flag
Co1 N1 C1 C2 7.8(2) . . . . ?
Co1 N1 C1 C5 -171.42(15) . . . . ?
Co1 N2 N3 C4 179.78(16) . . . . ?
Co1 N2 C2 C1 -1.4(2) . . . . ?
Co1 N2 C2 C3 180.00(12) . . . . ?
Co1 N4 C6 C7 -3.0(2) . . . . ?
Co1 N4 C6 C10 175.52(14) . . . . ?
Co1 N5 N6 C9 -179.96(17) . . . . ?
Co1 N5 C7 C6 -0.6(2) . . . . ?
Co1 N5 C7 C8 179.94(13) . . . . ?
Co1 N7 C11 C12 -2.8(2) . . . . ?
Co1 N7 C11 C15 178.90(16) . . . . ?
Co1 N8 N9 C14 -169.61(17) . . . . ?
Co1 N8 C12 C11 -3.0(2) . . . . ?
Co1 N8 C12 C13 172.70(14) . . . . ?
O1 N1 C1 C2 -178.52(13) . . . . ?
O1 N1 C1 C5 2.3(3) . . . . ?
O2 N4 C6 C7 -179.69(13) . . . . ?
O2 N4 C6 C10 -1.2(3) . . . . ?
O3 N7 C11 C12 178.68(14) . . . . ?
O3 N7 C11 C15 0.4(3) . . . . ?
N1 O1 B1 O2 -62.80(19) . . . . ?
N1 O1 B1 O3 62.29(18) . . . . ?
N1 O1 B1 C16 179.52(13) . . . . ?
N1 C1 C2 N2 -4.0(2) . . . . ?
N1 C1 C2 C3 174.22(19) . . . . ?
N2 N3 C4 C3 0.3(2) . . . . ?
N2 C2 C3 C4 0.2(2) . . . . ?
N3 N2 C2 C1 178.51(15) . . . . ?
N3 N2 C2 C3 -0.1(2) . . . . ?
N4 O2 B1 O1 61.03(19) . . . . ?
N4 O2 B1 O3 -63.68(18) . . . . ?
N4 O2 B1 C16 177.71(12) . . . . ?
N4 C6 C7 N5 2.3(2) . . . . ?
N4 C6 C7 C8 -178.4(2) . . . . ?
N5 N6 C9 C8 -0.3(3) . . . . ?
N5 C7 C8 C9 0.1(2) . . . . ?
N6 N5 C7 C6 179.17(15) . . . . ?
N6 N5 C7 C8 -0.3(2) . . . . ?
N7 O3 B1 O1 -66.75(17) . . . . ?
N7 O3 B1 O2 59.00(18) . . . . ?
N7 O3 B1 C16 177.33(13) . . . . ?
N7 C11 C12 N8 3.8(2) . . . . ?
N7 C11 C12 C13 -170.8(2) . . . . ?
N8 N9 C14 C13 0.3(3) . . . . ?
N8 C12 C13 C14 -0.5(3) . . . . ?
N9 N8 C12 C11 -175.06(16) . . . . ?
N9 N8 C12 C13 0.6(2) . . . . ?
C1 C2 C3 C4 -178.08(19) . . . . ?
C2 N2 N3 C4 -0.1(2) . . . . ?
C2 C3 C4 N3 -0.3(2) . . . . ?
C5 C1 C2 N2 175.22(17) . . . . ?
C5 C1 C2 C3 -6.6(3) . . . . ?
C6 C7 C8 C9 -179.2(2) . . . . ?
C7 N5 N6 C9 0.4(2) . . . . ?
C7 C8 C9 N6 0.1(3) . . . . ?
C10 C6 C7 N5 -176.26(17) . . . . ?
C10 C6 C7 C8 3.1(3) . . . . ?
C11 C12 C13 C14 174.4(2) . . . . ?
C12 N8 N9 C14 -0.6(2) . . . . ?
C12 C13 C14 N9 0.1(3) . . . . ?
C15 C11 C12 N8 -177.86(19) . . . . ?
C15 C11 C12 C13 7.5(3) . . . . ?
C16 C17 C18 C19 -0.1(3) . . . . ?
C17 C16 C21 C20 -0.2(3) . . . . ?
C17 C16 B1 O1 -61.7(2) . . . . ?
C17 C16 B1 O2 177.59(16) . . . . ?
C17 C16 B1 O3 57.1(2) . . . . ?
C17 C18 C19 C20 0.2(3) . . . . ?
C18 C19 C20 C21 -0.4(3) . . . . ?
C19 C20 C21 C16 0.4(3) . . . . ?
C21 C16 C17 C18 0.1(3) . . . . ?
C21 C16 B1 O1 117.56(18) . . . . ?
C21 C16 B1 O2 -3.2(2) . . . . ?
C21 C16 B1 O3 -123.67(18) . . . . ?
B1 O1 N1 Co1 2.03(19) . . . . ?
B1 O1 N1 C1 -171.38(15) . . . . ?
B1 O2 N4 Co1 1.23(18) . . . . ?
B1 O2 N4 C6 177.85(15) . . . . ?
B1 O3 N7 Co1 6.27(18) . . . . ?
B1 O3 N7 C11 -175.30(15) . . . . ?
B1 C16 C17 C18 179.36(18) . . . . ?
B1 C16 C21 C20 -179.49(17) . . . . ?
C1S C2S C3S C4S 2.0(8) . . . . ?
C2S C1S C6S C5S 2(2) . . . . ?
C2S C3S C4S C5S 2.3(13) . . . . ?
C3S C4S C5S C6S -4(2) . . . . ?
C4S C5S C6S C1S 3(2) . . . . ?
C6S C1S C2S C3S -4.1(12) . . . . ?
C1S' C2S' C3S' C4S' -2.7(16) . . . . ?
C2S' C1S' C6S' C5S' -1(4) . . . . ?
C2S' C3S' C4S' C5S' -1(3) . . . . ?
C3S' C4S' C5S' C6S' 4(4) . . . . ?
C4S' C5S' C6S' C1S' -3(5) . . . . ?
C6S' C1S' C2S' C3S' 4(2) . . . . ?
